data_7037063
loop_
_publ_author_name
'Kohrt, Sonja'
'Dachwitz, Steffen'
'Daniliuc, Constantin G.'
'Kehr, Gerald'
'Erker, Gerhard'

_publ_section_title
;
 Stabilized borata-alkene formation: structural features, reactions and
 the role of the counter cation.
;
_journal_issue 48
_journal_name_full 'Dalton transactions (Cambridge, England : 2003)'
_journal_page_first 21032
_journal_page_last 21040
_journal_paper_doi 10.1039/c5dt04058b
_journal_volume 44
_journal_year 2015
_chemical_formula_sum 'C32 H21 B F10 N'
_chemical_formula_weight 620.31
_chemical_name_systematic
; 
 ? 
;
_space_group_IT_number 60
_symmetry_cell_setting orthorhombic
_symmetry_space_group_name_Hall '-P 2n 2ab'
_symmetry_space_group_name_H-M 'P b c n'
_atom_sites_solution_hydrogens geom
_atom_sites_solution_primary direct
_atom_sites_solution_secondary difmap
_audit_creation_method SHELXL-97
_audit_update_record
;
2015-10-15 deposited with the CCDC.
2015-11-04 downloaded from the CCDC.
;
_cell_angle_alpha 90.00
_cell_angle_beta 90.00
_cell_angle_gamma 90.00
_cell_formula_units_Z 8
_cell_length_a 19.9204(3)
_cell_length_b 14.3820(2)
_cell_length_c 18.9519(2)
_cell_measurement_reflns_used 6854
_cell_measurement_temperature 223(2)
_cell_measurement_theta_max 28.28
_cell_measurement_theta_min 4.08
_cell_volume 5429.63(13)
_computing_cell_refinement 'Collect (Nonius B.V., 1998)'
_computing_data_collection 'Collect (Nonius B.V., 1998)'
_computing_data_reduction 'Denzo-SMN (Otwinowski & Minor, 1997)'
_computing_molecular_graphics 'XP (BrukerAXS, 2000)'
_computing_publication_material 'SHELXL-97 (Sheldrick, 1997)'
_computing_structure_refinement 'SHELXL-97 (Sheldrick, 1997)'
_computing_structure_solution 'SHELXS-97 (Sheldrick, 1990)'
_diffrn_ambient_temperature 223(2)
_diffrn_measured_fraction_theta_full 0.993
_diffrn_measured_fraction_theta_max 0.993
_diffrn_measurement_device_type 'Nonius KappaCCD APEXII'
_diffrn_measurement_method '\w and \f scans'
_diffrn_radiation_monochromator 'Montel mirror'
_diffrn_radiation_source 'rotating anode Nonius FR591'
_diffrn_radiation_type MoK\a
_diffrn_radiation_wavelength 0.71073
_diffrn_reflns_av_R_equivalents 0.043
_diffrn_reflns_av_sigmaI/netI 0.0262
_diffrn_reflns_limit_h_max 24
_diffrn_reflns_limit_h_min -24
_diffrn_reflns_limit_k_max 17
_diffrn_reflns_limit_k_min -17
_diffrn_reflns_limit_l_max 23
_diffrn_reflns_limit_l_min -23
_diffrn_reflns_number 36449
_diffrn_reflns_theta_full 26.37
_diffrn_reflns_theta_max 26.37
_diffrn_reflns_theta_min 4.10
_exptl_absorpt_coefficient_mu 0.136
_exptl_absorpt_correction_T_max 0.9839
_exptl_absorpt_correction_T_min 0.9760
_exptl_absorpt_correction_type multi-scan
_exptl_absorpt_process_details 'Denzo (Otwinowski, Borek, Majewski & Minor, 2003)'
_exptl_crystal_colour colourless
_exptl_crystal_density_diffrn 1.518
_exptl_crystal_density_method 'not measured'
_exptl_crystal_description prism
_exptl_crystal_F_000 2520
_exptl_crystal_size_max 0.18
_exptl_crystal_size_mid 0.15
_exptl_crystal_size_min 0.12
_refine_diff_density_max 0.178
_refine_diff_density_min -0.179
_refine_diff_density_rms 0.034
_refine_ls_extinction_method none
_refine_ls_goodness_of_fit_ref 1.086
_refine_ls_hydrogen_treatment constr
_refine_ls_matrix_type full
_refine_ls_number_parameters 428
_refine_ls_number_reflns 5520
_refine_ls_number_restraints 46
_refine_ls_restrained_S_all 1.086
_refine_ls_R_factor_all 0.0651
_refine_ls_R_factor_gt 0.0463
_refine_ls_shift/su_max 0.000
_refine_ls_shift/su_mean 0.000
_refine_ls_structure_factor_coef Fsqd
_refine_ls_weighting_details 'calc w=1/[\s^2^(Fo^2^)+(0.0300P)^2^+2.6642P] where P=(Fo^2^+2Fc^2^)/3'
_refine_ls_weighting_scheme calc
_refine_ls_wR_factor_gt 0.0982
_refine_ls_wR_factor_ref 0.1089
_reflns_number_gt 4202
_reflns_number_total 5520
_reflns_threshold_expression >2sigma(I)
_cod_data_source_file c5dt04058b2.cif
_cod_data_source_block erk7618
_cod_depositor_comments 'Adding full bibliography for 7037063--7037071.cif.'
_cod_original_sg_symbol_H-M Pbcn
_cod_database_code 7037063

loop_
_symmetry_equiv_pos_as_xyz
'x, y, z'
'-x+1/2, -y+1/2, z+1/2'
'-x, y, -z+1/2'
'x+1/2, -y+1/2, -z'
'-x, -y, -z'
'x-1/2, y-1/2, -z-1/2'
'x, -y, z-1/2'
'-x-1/2, y-1/2, z'

loop_
_atom_site_label
_atom_site_type_symbol
_atom_site_fract_x
_atom_site_fract_y
_atom_site_fract_z
_atom_site_U_iso_or_equiv
_atom_site_adp_type
_atom_site_occupancy
_atom_site_symmetry_multiplicity
_atom_site_calc_flag
_atom_site_refinement_flags
_atom_site_disorder_group
B1 B 0.77809(11) 0.79045(15) 0.24471(11) 0.0416(5) Uani 1 1 d . .
C1 C 0.74749(11) 0.92792(13) 0.39317(10) 0.0477(5) Uani 1 1 d . .
C2 C 0.72398(10) 0.93121(14) 0.31695(10) 0.0487(5) Uani 1 1 d . .
H2A H 0.7105 0.9945 0.3041 0.058 Uiso 1 1 calc R .
H2B H 0.6856 0.8896 0.3099 0.058 Uiso 1 1 calc R .
C3 C 0.78453(10) 0.89922(13) 0.27162(10) 0.0444(4) Uani 1 1 d . .
H3 H 0.7883 0.9403 0.2299 0.053 Uiso 1 1 calc R .
C3A C 0.84281(10) 0.91786(13) 0.32012(11) 0.0475(5) Uani 1 1 d . .
C4 C 0.91054(11) 0.92185(15) 0.30333(12) 0.0591(6) Uani 1 1 d . .
H4 H 0.9247 0.9144 0.2563 0.071 Uiso 1 1 calc R .
C5 C 0.95717(12) 0.93694(17) 0.35626(14) 0.0686(6) Uani 1 1 d . .
H5 H 1.0032 0.9386 0.3453 0.082 Uiso 1 1 calc R .
C6 C 0.93642(13) 0.94958(18) 0.42483(14) 0.0719(7) Uani 1 1 d . .
H6 H 0.9686 0.9597 0.4603 0.086 Uiso 1 1 calc R .
C7A C 0.82141(11) 0.93067(13) 0.39017(10) 0.0486(5) Uani 1 1 d . .
C7 C 0.86921(12) 0.94760(16) 0.44253(12) 0.0619(6) Uani 1 1 d . .
H7 H 0.8557 0.9576 0.4894 0.074 Uiso 1 1 calc R .
C8 C 0.70715(12) 0.92244(15) 0.44969(11) 0.0566(5) Uani 1 1 d . .
C9 C 0.73097(15) 0.9067(2) 0.52423(12) 0.0773(7) Uani 1 1 d . .
H9A H 0.7732 0.8731 0.5234 0.116 Uiso 1 1 calc R .
H9B H 0.6978 0.8706 0.5498 0.116 Uiso 1 1 calc R .
H9C H 0.7373 0.9661 0.5475 0.116 Uiso 1 1 calc R .
C10 C 0.63203(13) 0.92848(19) 0.44259(13) 0.0743(7) Uani 1 1 d . .
H10A H 0.6207 0.9518 0.3961 0.111 Uiso 1 1 calc R .
H10B H 0.6144 0.9703 0.4782 0.111 Uiso 1 1 calc R .
H10C H 0.6126 0.8672 0.4489 0.111 Uiso 1 1 calc R .
N11 N 0.77075(8) 0.73190(10) 0.31774(8) 0.0418(4) Uani 1 1 d . .
C12 C 0.82435(11) 0.72179(13) 0.36066(10) 0.0482(5) Uani 1 1 d . .
H12 H 0.8668 0.7409 0.3445 0.058 Uiso 1 1 calc R .
C13 C 0.81885(13) 0.68438(15) 0.42735(11) 0.0588(6) Uani 1 1 d . .
H13 H 0.8572 0.6772 0.4557 0.071 Uiso 1 1 calc R .
C14 C 0.75746(14) 0.65787(16) 0.45186(11) 0.0653(6) Uani 1 1 d . .
H14 H 0.7529 0.6328 0.4974 0.078 Uiso 1 1 calc R .
C15 C 0.70206(12) 0.66847(15) 0.40876(11) 0.0590(6) Uani 1 1 d . .
H15 H 0.6592 0.6506 0.4246 0.071 Uiso 1 1 calc R .
C16 C 0.71034(10) 0.70539(13) 0.34253(10) 0.0476(5) Uani 1 1 d . .
H16 H 0.6725 0.7124 0.3134 0.057 Uiso 1 1 calc R .
C21 C 0.71160(9) 0.77088(13) 0.19497(9) 0.0418(4) Uani 1 1 d . .
F22 F 0.72702(6) 0.60885(7) 0.20807(6) 0.0539(3) Uani 1 1 d . .
C22 C 0.69233(10) 0.68033(13) 0.17946(10) 0.0439(4) Uani 1 1 d . .
F23 F 0.62240(7) 0.56682(9) 0.12677(7) 0.0655(4) Uani 1 1 d . .
C23 C 0.63928(10) 0.65622(14) 0.13665(11) 0.0501(5) Uani 1 1 d . .
F24 F 0.55296(7) 0.70376(11) 0.05976(7) 0.0755(4) Uani 1 1 d . .
C24 C 0.60390(10) 0.72506(17) 0.10308(10) 0.0546(5) Uani 1 1 d . .
F25 F 0.58768(7) 0.88427(10) 0.08144(7) 0.0706(4) Uani 1 1 d . .
C25 C 0.62165(11) 0.81611(15) 0.11433(10) 0.0520(5) Uani 1 1 d . .
F26 F 0.68587(6) 0.92890(8) 0.16764(6) 0.0602(3) Uani 1 1 d . .
C26 C 0.67367(10) 0.83735(14) 0.15987(10) 0.0465(4) Uani 1 1 d . .
C31 C 0.84257(9) 0.75394(13) 0.19724(10) 0.0427(4) Uani 1 1 d . .
F32 F 0.82304(6) 0.87991(8) 0.11856(6) 0.0594(3) Uani 1 1 d . .
C32 C 0.85954(10) 0.80402(14) 0.13657(10) 0.0472(5) Uani 1 1 d . .
F33 F 0.92251(7) 0.83407(11) 0.03337(6) 0.0759(4) Uani 1 1 d . .
C33 C 0.91041(11) 0.78101(17) 0.09116(10) 0.0562(5) Uani 1 1 d . .
F34 F 0.99892(7) 0.68013(13) 0.05988(8) 0.0938(5) Uani 1 1 d . .
C34 C 0.94871(11) 0.70366(19) 0.10362(12) 0.0636(6) Uani 1 1 d . .
F35 F 0.96920(8) 0.57203(11) 0.17301(8) 0.0870(5) Uani 1 1 d . .
C35 C 0.93366(11) 0.64934(17) 0.16084(12) 0.0603(6) Uani 1 1 d . .
F36 F 0.86980(6) 0.61371(8) 0.25801(6) 0.0617(3) Uani 1 1 d . .
C36 C 0.88145(10) 0.67441(14) 0.20496(10) 0.0487(5) Uani 1 1 d . .
C41 C 0.4815(4) 0.6859(5) 0.2202(4) 0.084(2) Uani 0.747(14) 1 d PDU 1
H41 H 0.4689 0.6288 0.2000 0.100 Uiso 0.747(14) 1 calc PR 1
C42 C 0.4617(4) 0.7676(5) 0.1879(6) 0.079(2) Uani 0.747(14) 1 d PDU 1
H42 H 0.4358 0.7670 0.1464 0.094 Uiso 0.747(14) 1 calc PR 1
C43 C 0.4811(2) 0.8495(4) 0.2187(3) 0.0755(18) Uani 0.747(14) 1 d PDU 1
H43 H 0.4691 0.9063 0.1976 0.091 Uiso 0.747(14) 1 calc PR 1
C41A C 0.5000 0.6465(16) 0.2500 0.064(5) Uani 0.253(14) 2 d SPDU 2
H41A H 0.5000 0.5811 0.2500 0.077 Uiso 0.253(14) 2 calc SPR 2
C42A C 0.4686(13) 0.6931(17) 0.1972(11) 0.072(5) Uani 0.253(14) 1 d PDU 2
H42A H 0.4469 0.6614 0.1604 0.086 Uiso 0.253(14) 1 calc PR 2
C43A C 0.4699(15) 0.7896(17) 0.1997(15) 0.085(8) Uani 0.253(14) 1 d PDU 2
H43A H 0.4477 0.8210 0.1630 0.102 Uiso 0.253(14) 1 calc PR 2
C44A C 0.5000 0.844(2) 0.2500 0.087(9) Uani 0.253(14) 2 d SPDU 2
H44A H 0.5000 0.9093 0.2500 0.104 Uiso 0.253(14) 2 calc SPR 2

loop_
_atom_site_aniso_label
_atom_site_aniso_U_11
_atom_site_aniso_U_22
_atom_site_aniso_U_33
_atom_site_aniso_U_23
_atom_site_aniso_U_13
_atom_site_aniso_U_12
B1 0.0458(11) 0.0384(11) 0.0406(11) 0.0061(9) -0.0006(9) 0.0002(9)
C1 0.0604(12) 0.0385(10) 0.0444(10) -0.0024(8) -0.0036(10) 0.0016(9)
C2 0.0556(12) 0.0430(11) 0.0475(11) -0.0003(8) -0.0058(9) 0.0053(9)
C3 0.0526(11) 0.0393(10) 0.0414(10) 0.0041(8) -0.0020(9) -0.0009(8)
C3A 0.0546(11) 0.0352(10) 0.0527(11) 0.0031(8) -0.0044(10) -0.0044(8)
C4 0.0617(14) 0.0541(13) 0.0616(13) -0.0013(10) 0.0011(11) -0.0106(10)
C5 0.0545(13) 0.0702(16) 0.0812(17) -0.0045(13) -0.0068(12) -0.0094(12)
C6 0.0672(16) 0.0693(16) 0.0792(17) -0.0079(13) -0.0264(14) -0.0058(12)
C7A 0.0583(12) 0.0372(10) 0.0502(11) -0.0009(8) -0.0073(10) 0.0007(9)
C7 0.0729(15) 0.0576(14) 0.0551(13) -0.0070(10) -0.0150(11) 0.0012(11)
C8 0.0696(14) 0.0520(12) 0.0483(11) -0.0065(9) -0.0028(10) -0.0005(11)
C9 0.095(2) 0.0888(19) 0.0482(12) 0.0020(12) -0.0001(13) -0.0056(15)
C10 0.0715(16) 0.0877(19) 0.0636(15) -0.0130(13) 0.0100(13) -0.0031(14)
N11 0.0485(9) 0.0360(8) 0.0410(8) 0.0032(6) 0.0000(7) 0.0015(7)
C12 0.0541(11) 0.0436(11) 0.0471(11) 0.0031(9) -0.0063(9) 0.0019(9)
C13 0.0773(15) 0.0527(13) 0.0464(11) 0.0065(9) -0.0102(11) 0.0021(11)
C14 0.0970(18) 0.0561(13) 0.0427(11) 0.0107(10) 0.0054(12) 0.0010(13)
C15 0.0728(14) 0.0513(12) 0.0529(12) 0.0067(10) 0.0164(12) -0.0018(11)
C16 0.0518(11) 0.0427(11) 0.0484(11) 0.0015(8) 0.0051(9) -0.0014(9)
C21 0.0449(10) 0.0428(10) 0.0377(9) 0.0029(8) 0.0021(8) 0.0010(8)
F22 0.0624(7) 0.0388(6) 0.0605(7) 0.0030(5) -0.0081(6) 0.0015(5)
C22 0.0472(10) 0.0441(11) 0.0403(10) 0.0022(8) 0.0017(8) 0.0021(8)
F23 0.0720(8) 0.0577(8) 0.0669(8) -0.0110(6) -0.0053(7) -0.0135(6)
C23 0.0536(12) 0.0493(12) 0.0476(11) -0.0067(9) 0.0042(9) -0.0070(10)
F24 0.0654(8) 0.0974(11) 0.0637(8) -0.0120(7) -0.0223(7) -0.0008(7)
C24 0.0483(11) 0.0734(15) 0.0422(11) -0.0070(10) -0.0037(9) -0.0012(11)
F25 0.0750(9) 0.0756(9) 0.0612(8) 0.0089(7) -0.0200(7) 0.0193(7)
C25 0.0548(12) 0.0610(13) 0.0401(10) 0.0045(9) -0.0051(9) 0.0118(10)
F26 0.0763(8) 0.0437(7) 0.0606(7) 0.0067(5) -0.0148(6) 0.0063(6)
C26 0.0532(11) 0.0436(11) 0.0426(10) 0.0014(8) 0.0011(9) 0.0028(9)
C31 0.0443(10) 0.0422(10) 0.0415(10) 0.0014(8) -0.0022(8) -0.0058(8)
F32 0.0768(8) 0.0543(7) 0.0471(6) 0.0118(5) -0.0002(6) -0.0004(6)
C32 0.0521(11) 0.0469(11) 0.0427(10) 0.0033(9) -0.0035(9) -0.0077(9)
F33 0.0772(9) 0.1021(11) 0.0483(7) 0.0161(7) 0.0098(7) -0.0155(8)
C33 0.0536(12) 0.0742(15) 0.0409(10) 0.0058(10) 0.0015(9) -0.0165(11)
F34 0.0670(9) 0.1396(15) 0.0746(9) 0.0038(9) 0.0275(8) 0.0151(9)
C34 0.0472(12) 0.0904(18) 0.0532(13) -0.0027(12) 0.0086(10) 0.0002(12)
F35 0.0796(10) 0.0933(11) 0.0882(10) 0.0069(8) 0.0161(8) 0.0387(8)
C35 0.0522(12) 0.0674(15) 0.0614(13) 0.0002(11) 0.0014(11) 0.0108(11)
F36 0.0685(8) 0.0523(7) 0.0642(7) 0.0142(6) 0.0124(6) 0.0109(6)
C36 0.0486(11) 0.0506(12) 0.0469(11) 0.0051(9) 0.0031(9) -0.0012(9)
C41 0.079(5) 0.078(4) 0.094(6) -0.008(4) 0.021(4) -0.015(3)
C42 0.054(3) 0.092(5) 0.090(4) -0.001(3) 0.002(2) -0.016(3)
C43 0.051(2) 0.081(3) 0.095(4) 0.006(3) -0.004(2) -0.003(2)
C41A 0.057(8) 0.070(9) 0.066(9) 0.000 0.002(7) 0.000
C42A 0.061(7) 0.090(9) 0.064(8) 0.019(6) -0.002(6) 0.014(6)
C43A 0.081(12) 0.089(11) 0.085(10) 0.009(8) 0.002(7) 0.011(8)
C44A 0.087(13) 0.086(11) 0.087(12) 0.000 0.005(9) 0.000

loop_
_atom_type_symbol
_atom_type_description
_atom_type_scat_dispersion_real
_atom_type_scat_dispersion_imag
_atom_type_scat_source
C C 0.0033 0.0016 'International Tables Vol C Tables 4.2.6.8 and 6.1.1.4'
H H 0.0000 0.0000 'International Tables Vol C Tables 4.2.6.8 and 6.1.1.4'
B B 0.0013 0.0007 'International Tables Vol C Tables 4.2.6.8 and 6.1.1.4'
N N 0.0061 0.0033 'International Tables Vol C Tables 4.2.6.8 and 6.1.1.4'
F F 0.0171 0.0103 'International Tables Vol C Tables 4.2.6.8 and 6.1.1.4'

loop_
_geom_angle_atom_site_label_1
_geom_angle_atom_site_label_2
_geom_angle_atom_site_label_3
_geom_angle
_geom_angle_site_symmetry_1
_geom_angle_site_symmetry_3
N11 B1 C21 109.01(15) . .
N11 B1 C3 103.58(14) . .
C21 B1 C3 113.62(15) . .
N11 B1 C31 111.61(15) . .
C21 B1 C31 104.98(15) . .
C3 B1 C31 114.12(16) . .
C8 C1 C7A 129.11(19) . .
C8 C1 C2 125.2(2) . .
C7A C1 C2 105.69(17) . .
C1 C2 C3 106.13(16) . .
C1 C2 H2A 110.5 . .
C3 C2 H2A 110.5 . .
C1 C2 H2B 110.5 . .
C3 C2 H2B 110.5 . .
H2A C2 H2B 108.7 . .
C3A C3 C2 102.05(15) . .
C3A C3 B1 114.68(15) . .
C2 C3 B1 113.08(16) . .
C3A C3 H3 108.9 . .
C2 C3 H3 108.9 . .
B1 C3 H3 108.9 . .
C4 C3A C7A 120.39(19) . .
C4 C3A C3 128.13(19) . .
C7A C3A C3 111.47(17) . .
C5 C4 C3A 119.5(2) . .
C5 C4 H4 120.2 . .
C3A C4 H4 120.2 . .
C6 C5 C4 120.2(2) . .
C6 C5 H5 119.9 . .
C4 C5 H5 119.9 . .
C5 C6 C7 121.2(2) . .
C5 C6 H6 119.4 . .
C7 C6 H6 119.4 . .
C7 C7A C3A 119.1(2) . .
C7 C7A C1 131.2(2) . .
C3A C7A C1 109.61(17) . .
C6 C7 C7A 119.5(2) . .
C6 C7 H7 120.3 . .
C7A C7 H7 120.3 . .
C1 C8 C10 121.4(2) . .
C1 C8 C9 124.7(2) . .
C10 C8 C9 113.9(2) . .
C8 C9 H9A 109.5 . .
C8 C9 H9B 109.5 . .
H9A C9 H9B 109.5 . .
C8 C9 H9C 109.5 . .
H9A C9 H9C 109.5 . .
H9B C9 H9C 109.5 . .
C8 C10 H10A 109.5 . .
C8 C10 H10B 109.5 . .
H10A C10 H10B 109.5 . .
C8 C10 H10C 109.5 . .
H10A C10 H10C 109.5 . .
H10B C10 H10C 109.5 . .
C16 N11 C12 117.77(16) . .
C16 N11 B1 121.58(15) . .
C12 N11 B1 119.82(15) . .
N11 C12 C13 122.1(2) . .
N11 C12 H12 118.9 . .
C13 C12 H12 118.9 . .
C14 C13 C12 119.6(2) . .
C14 C13 H13 120.2 . .
C12 C13 H13 120.2 . .
C13 C14 C15 119.0(2) . .
C13 C14 H14 120.5 . .
C15 C14 H14 120.5 . .
C16 C15 C14 119.2(2) . .
C16 C15 H15 120.4 . .
C14 C15 H15 120.4 . .
N11 C16 C15 122.4(2) . .
N11 C16 H16 118.8 . .
C15 C16 H16 118.8 . .
C26 C21 C22 113.19(17) . .
C26 C21 B1 126.39(17) . .
C22 C21 B1 120.17(16) . .
F22 C22 C23 115.92(17) . .
F22 C22 C21 119.13(16) . .
C23 C22 C21 124.95(18) . .
F23 C23 C24 119.87(19) . .
F23 C23 C22 121.05(19) . .
C24 C23 C22 119.08(19) . .
F24 C24 C23 120.5(2) . .
F24 C24 C25 120.5(2) . .
C23 C24 C25 118.95(19) . .
F25 C25 C24 119.59(19) . .
F25 C25 C26 120.37(19) . .
C24 C25 C26 120.04(19) . .
F26 C26 C25 114.80(17) . .
F26 C26 C21 121.50(17) . .
C25 C26 C21 123.70(19) . .
C36 C31 C32 112.08(17) . .
C36 C31 B1 129.58(16) . .
C32 C31 B1 118.14(17) . .
F32 C32 C33 115.67(17) . .
F32 C32 C31 119.49(18) . .
C33 C32 C31 124.8(2) . .
F33 C33 C34 119.8(2) . .
F33 C33 C32 120.2(2) . .
C34 C33 C32 120.01(19) . .
F34 C34 C33 120.9(2) . .
F34 C34 C35 120.6(2) . .
C33 C34 C35 118.5(2) . .
F35 C35 C34 119.6(2) . .
F35 C35 C36 120.7(2) . .
C34 C35 C36 119.7(2) . .
F36 C36 C35 114.25(18) . .
F36 C36 C31 120.95(17) . .
C35 C36 C31 124.79(19) . .
C41 C41 C42 121.8(5) 3_655 .
C41 C41 H41 119.1 3_655 .
C42 C41 H41 119.1 . .
C43 C42 C41 117.5(8) . .
C43 C42 H42 121.3 . .
C41 C42 H42 121.3 . .
C42 C43 C43 120.7(5) . 3_655
C42 C43 H43 119.6 . .
C43 C43 H43 119.6 3_655 .
C42A C41A C42A 121(2) . 3_655
C42A C41A H41A 119.6 . .
C42A C41A H41A 119.6 3_655 .
C41A C42A C43A 117(2) . .
C41A C42A H42A 121.3 . .
C43A C42A H42A 121.3 . .
C44A C43A C42A 127(2) . .
C44A C43A H43A 116.5 . .
C42A C43A H43A 116.5 . .
C43A C44A C43A 110(3) . 3_655
C43A C44A H44A 124.8 . .
C43A C44A H44A 124.8 3_655 .

loop_
_geom_bond_atom_site_label_1
_geom_bond_atom_site_label_2
_geom_bond_distance
_geom_bond_site_symmetry_2
B1 N11 1.627(2) .
B1 C21 1.650(3) .
B1 C3 1.650(3) .
B1 C31 1.654(3) .
C1 C8 1.341(3) .
C1 C7A 1.474(3) .
C1 C2 1.519(3) .
C2 C3 1.551(3) .
C2 H2A 0.9800 .
C2 H2B 0.9800 .
C3 C3A 1.505(3) .
C3 H3 0.9900 .
C3A C4 1.387(3) .
C3A C7A 1.406(3) .
C4 C5 1.384(3) .
C4 H4 0.9400 .
C5 C6 1.376(4) .
C5 H5 0.9400 .
C6 C7 1.380(3) .
C6 H6 0.9400 .
C7A C7 1.397(3) .
C7 H7 0.9400 .
C8 C10 1.505(3) .
C8 C9 1.507(3) .
C9 H9A 0.9700 .
C9 H9B 0.9700 .
C9 H9C 0.9700 .
C10 H10A 0.9700 .
C10 H10B 0.9700 .
C10 H10C 0.9700 .
N11 C16 1.347(2) .
N11 C12 1.350(2) .
C12 C13 1.378(3) .
C12 H12 0.9400 .
C13 C14 1.363(3) .
C13 H13 0.9400 .
C14 C15 1.381(3) .
C14 H14 0.9400 .
C15 C16 1.373(3) .
C15 H15 0.9400 .
C16 H16 0.9400 .
C21 C26 1.388(3) .
C21 C22 1.389(3) .
F22 C22 1.352(2) .
C22 C23 1.377(3) .
F23 C23 1.342(2) .
C23 C24 1.372(3) .
F24 C24 1.341(2) .
C24 C25 1.373(3) .
F25 C25 1.344(2) .
C25 C26 1.383(3) .
F26 C26 1.347(2) .
C31 C36 1.389(3) .
C31 C32 1.398(3) .
F32 C32 1.355(2) .
C32 C33 1.370(3) .
F33 C33 1.356(2) .
C33 C34 1.370(3) .
F34 C34 1.342(2) .
C34 C35 1.370(3) .
F35 C35 1.338(3) .
C35 C36 1.382(3) .
F36 C36 1.352(2) .
C41 C41 1.350(14) 3_655
C41 C42 1.382(9) .
C41 H41 0.9400 .
C42 C43 1.371(9) .
C42 H42 0.9400 .
C43 C43 1.406(11) 3_655
C43 H43 0.9400 .
C41A C42A 1.357(15) .
C41A C42A 1.357(15) 3_655
C41A H41A 0.9400 .
C42A C43A 1.388(19) .
C42A H42A 0.9400 .
C43A C44A 1.371(19) .
C43A H43A 0.9400 .
C44A C43A 1.371(19) 3_655
C44A H44A 0.9400 .

loop_
_geom_torsion_atom_site_label_1
_geom_torsion_atom_site_label_2
_geom_torsion_atom_site_label_3
_geom_torsion_atom_site_label_4
_geom_torsion
_geom_torsion_site_symmetry_1
_geom_torsion_site_symmetry_4
C8 C1 C2 C3 -158.59(19) . .
C7A C1 C2 C3 20.6(2) . .
C1 C2 C3 C3A -22.01(19) . .
C1 C2 C3 B1 101.70(18) . .
N11 B1 C3 C3A 58.9(2) . .
C21 B1 C3 C3A 177.02(15) . .
C31 B1 C3 C3A -62.7(2) . .
N11 B1 C3 C2 -57.55(18) . .
C21 B1 C3 C2 60.6(2) . .
C31 B1 C3 C2 -179.11(15) . .
C2 C3 C3A C4 -164.8(2) . .
B1 C3 C3A C4 72.6(3) . .
C2 C3 C3A C7A 16.2(2) . .
B1 C3 C3A C7A -106.45(19) . .
C7A C3A C4 C5 1.1(3) . .
C3 C3A C4 C5 -177.8(2) . .
C3A C4 C5 C6 -1.2(4) . .
C4 C5 C6 C7 0.0(4) . .
C4 C3A C7A C7 0.1(3) . .
C3 C3A C7A C7 179.23(18) . .
C4 C3A C7A C1 177.11(18) . .
C3 C3A C7A C1 -3.8(2) . .
C8 C1 C7A C7 -15.1(4) . .
C2 C1 C7A C7 165.7(2) . .
C8 C1 C7A C3A 168.4(2) . .
C2 C1 C7A C3A -10.8(2) . .
C5 C6 C7 C7A 1.3(4) . .
C3A C7A C7 C6 -1.3(3) . .
C1 C7A C7 C6 -177.5(2) . .
C7A C1 C8 C10 174.8(2) . .
C2 C1 C8 C10 -6.1(3) . .
C7A C1 C8 C9 -7.4(4) . .
C2 C1 C8 C9 171.6(2) . .
C21 B1 N11 C16 -23.9(2) . .
C3 B1 N11 C16 97.42(19) . .
C31 B1 N11 C16 -139.35(17) . .
C21 B1 N11 C12 166.85(16) . .
C3 B1 N11 C12 -71.9(2) . .
C31 B1 N11 C12 51.4(2) . .
C16 N11 C12 C13 1.1(3) . .
B1 N11 C12 C13 170.76(18) . .
N11 C12 C13 C14 -1.1(3) . .
C12 C13 C14 C15 0.6(3) . .
C13 C14 C15 C16 0.0(3) . .
C12 N11 C16 C15 -0.5(3) . .
B1 N11 C16 C15 -169.99(18) . .
C14 C15 C16 N11 0.0(3) . .
N11 B1 C21 C26 133.30(18) . .
C3 B1 C21 C26 18.4(3) . .
C31 B1 C21 C26 -107.0(2) . .
N11 B1 C21 C22 -52.8(2) . .
C3 B1 C21 C22 -167.77(16) . .
C31 B1 C21 C22 66.9(2) . .
C26 C21 C22 F22 177.42(16) . .
B1 C21 C22 F22 2.8(3) . .
C26 C21 C22 C23 -3.0(3) . .
B1 C21 C22 C23 -177.63(18) . .
F22 C22 C23 F23 2.4(3) . .
C21 C22 C23 F23 -177.23(18) . .
F22 C22 C23 C24 -176.83(17) . .
C21 C22 C23 C24 3.6(3) . .
F23 C23 C24 F24 -0.8(3) . .
C22 C23 C24 F24 178.46(18) . .
F23 C23 C24 C25 179.49(18) . .
C22 C23 C24 C25 -1.3(3) . .
F24 C24 C25 F25 -0.2(3) . .
C23 C24 C25 F25 179.59(18) . .
F24 C24 C25 C26 179.10(18) . .
C23 C24 C25 C26 -1.1(3) . .
F25 C25 C26 F26 0.3(3) . .
C24 C25 C26 F26 -178.98(18) . .
F25 C25 C26 C21 -179.10(18) . .
C24 C25 C26 C21 1.6(3) . .
C22 C21 C26 F26 -178.98(17) . .
B1 C21 C26 F26 -4.7(3) . .
C22 C21 C26 C25 0.4(3) . .
B1 C21 C26 C25 174.59(18) . .
N11 B1 C31 C36 12.1(3) . .
C21 B1 C31 C36 -105.8(2) . .
C3 B1 C31 C36 129.2(2) . .
N11 B1 C31 C32 -173.38(16) . .
C21 B1 C31 C32 68.7(2) . .
C3 B1 C31 C32 -56.4(2) . .
C36 C31 C32 F32 175.24(17) . .
B1 C31 C32 F32 -0.2(3) . .
C36 C31 C32 C33 -2.9(3) . .
B1 C31 C32 C33 -178.28(18) . .
F32 C32 C33 F33 1.4(3) . .
C31 C32 C33 F33 179.57(18) . .
F32 C32 C33 C34 -177.87(19) . .
C31 C32 C33 C34 0.3(3) . .
F33 C33 C34 F34 1.0(3) . .
C32 C33 C34 F34 -179.8(2) . .
F33 C33 C34 C35 -177.5(2) . .
C32 C33 C34 C35 1.8(3) . .
F34 C34 C35 F35 -0.3(4) . .
C33 C34 C35 F35 178.2(2) . .
F34 C34 C35 C36 -179.5(2) . .
C33 C34 C35 C36 -1.1(3) . .
F35 C35 C36 F36 -1.6(3) . .
C34 C35 C36 F36 177.7(2) . .
F35 C35 C36 C31 178.9(2) . .
C34 C35 C36 C31 -1.8(3) . .
C32 C31 C36 F36 -175.83(17) . .
B1 C31 C36 F36 -1.1(3) . .
C32 C31 C36 C35 3.6(3) . .
B1 C31 C36 C35 178.4(2) . .
C41 C41 C42 C43 0.1(15) 3_655 .
C41 C42 C43 C43 -1.1(11) . 3_655
C42A C41A C42A C43A -0.2(19) 3_655 .
C41A C42A C43A C44A 0(4) . .
C42A C43A C44A C43A 0(2) . 3_655
